data_7011295
loop_
_publ_author_name
'Jacqueline Hamblin'
'Alexander Jackson'
'Nathaniel W. Alcock'
'Michael J. Hannon'

_publ_section_title
;
 Triple helicates and planar dimers arising from silver(I) coordination
 to directly linked bis-pyridylimine ligands
;
_journal_issue 8
_journal_name_full 'J. Chem. Soc., Dalton Trans.'
_journal_page_first 1635
_journal_page_last 1641
_journal_paper_doi 10.1039/b110137b
_journal_year 2002
_chemical_formula_sum 'C42 H42 Ag2 F12 N12 P2'
_chemical_formula_weight 1220.56
_chemical_name_systematic
;
?
;
_space_group_IT_number 15
_symmetry_cell_setting monoclinic
_symmetry_space_group_name_Hall '-C 2yc'
_symmetry_space_group_name_H-M 'C 1 2/c 1'
_atom_sites_solution_hydrogens geom
_atom_sites_solution_primary direct
_atom_sites_solution_secondary difmap
_audit_creation_method SHELXL-97
_cell_angle_alpha 90.00
_cell_angle_beta 92.878(5)
_cell_angle_gamma 90.00
_cell_formula_units_Z 4
_cell_length_a 12.813(2)
_cell_length_b 23.504(2)
_cell_length_c 16.140(2)
_cell_measurement_reflns_used 8192
_cell_measurement_temperature 180(2)
_cell_measurement_theta_max 20
_cell_measurement_theta_min 3
_cell_volume 4854.5(11)
_computing_cell_refinement 'SAINT (Siemens, 1995)'
_computing_data_collection 'SMART (Siemens, 1994)'
_computing_data_reduction 'SAINT (Siemens, 1995)'
_computing_molecular_graphics 'SHELXTL (Sheldrick, 1997)'
_computing_publication_material 'SHELXTL (Sheldrick, 1997)'
_computing_structure_refinement 'SHELXL-97 (Sheldrick, 1997)'
_computing_structure_solution 'SHELXS-97 (Sheldrick, 1990)'
_diffrn_ambient_temperature 180(2)
_diffrn_detector_area_resol_mean 8.192
_diffrn_measured_fraction_theta_full 0.911
_diffrn_measured_fraction_theta_max 0.911
_diffrn_measurement_device_type 'Siemens SMART diffractometer'
_diffrn_measurement_method '\w scans'
_diffrn_radiation_monochromator graphite
_diffrn_radiation_source 'normal-focus sealed tube'
_diffrn_radiation_type MoK\a
_diffrn_radiation_wavelength 0.71073
_diffrn_reflns_av_R_equivalents 0.0270
_diffrn_reflns_av_sigmaI/netI 0.0404
_diffrn_reflns_limit_h_max 16
_diffrn_reflns_limit_h_min -17
_diffrn_reflns_limit_k_max 30
_diffrn_reflns_limit_k_min -31
_diffrn_reflns_limit_l_max 21
_diffrn_reflns_limit_l_min -13
_diffrn_reflns_number 14569
_diffrn_reflns_theta_full 28.65
_diffrn_reflns_theta_max 28.65
_diffrn_reflns_theta_min 1.73
_diffrn_standards_decay_% nil
_exptl_absorpt_coefficient_mu 0.964
_exptl_absorpt_correction_T_max 0.86
_exptl_absorpt_correction_T_min 0.72
_exptl_absorpt_correction_type multi-scan
_exptl_absorpt_process_details 'SADABS (Sheldrick, 1996)'
_exptl_crystal_colour colourless
_exptl_crystal_density_diffrn 1.670
_exptl_crystal_density_method 'not measured'
_exptl_crystal_description plate
_exptl_crystal_F_000 2440
_exptl_crystal_size_max 0.4
_exptl_crystal_size_mid 0.35
_exptl_crystal_size_min 0.05
_refine_diff_density_max 0.792
_refine_diff_density_min -0.728
_refine_diff_density_rms 0.079
_refine_ls_extinction_method none
_refine_ls_goodness_of_fit_ref 1.027
_refine_ls_hydrogen_treatment mixed
_refine_ls_matrix_type full
_refine_ls_number_parameters 336
_refine_ls_number_reflns 5689
_refine_ls_number_restraints 0
_refine_ls_restrained_S_all 1.027
_refine_ls_R_factor_all 0.0650
_refine_ls_R_factor_gt 0.0413
_refine_ls_shift/su_max 0.015
_refine_ls_shift/su_mean 0.001
_refine_ls_structure_factor_coef Fsqd
_refine_ls_weighting_details 'calc w=1/[\s^2^(Fo^2^)+(0.0486P)^2^+7.7619P] where P=(Fo^2^+2Fc^2^)/3'
_refine_ls_weighting_scheme calc
_refine_ls_wR_factor_gt 0.0962
_refine_ls_wR_factor_ref 0.1059
_reflns_number_gt 4169
_reflns_number_total 5689
_reflns_threshold_expression >2sigma(I)
_cod_data_source_file b110137b.txt
_cod_data_source_block kezagc
_cod_depositor_comments
;
The following automatic conversions were performed:
'_symmetry_cell_setting' value 'Monoclinic' changed to 'monoclinic'
according to '/home/saulius/struct/CIF-dictionaries/cif_core.dic'
dictionary named 'cif_core.dic' version 2.4.1 from 2010-06-29.

Automatic conversion script
Id: cif_fix_enum 1527 2010-12-29 10:47:43Z saulius 
;
_cod_original_cell_volume 4854.3(11)
_cod_original_sg_symbol_H-M C2/c
_cod_database_code 7011295

loop_
_symmetry_equiv_pos_as_xyz
'x, y, z'
'x, -y, z+1/2'
'x+1/2, y+1/2, z'
'x+1/2, -y+1/2, z+1/2'
'-x, -y, -z'
'-x, y, -z-1/2'
'-x+1/2, -y+1/2, -z'
'-x+1/2, y+1/2, -z-1/2'

loop_
_atom_site_label
_atom_site_type_symbol
_atom_site_fract_x
_atom_site_fract_y
_atom_site_fract_z
_atom_site_U_iso_or_equiv
_atom_site_adp_type
_atom_site_occupancy
_atom_site_symmetry_multiplicity
_atom_site_calc_flag
_atom_site_refinement_flags
_atom_site_disorder_assembly
_atom_site_disorder_group
Ag1 Ag 0.024232(19) 0.362214(12) -0.386447(16) 0.03836(10) Uani 1 1 d . . .
N11 N -0.1022(2) 0.43146(13) -0.44633(17) 0.0432(7) Uani 1 1 d . . .
C12 C -0.1442(3) 0.42882(18) -0.5238(2) 0.0505(9) Uani 1 1 d . . .
H12A H -0.1042 0.4121 -0.5654 0.061 Uiso 1 1 calc R . .
C13 C -0.2426(3) 0.44910(17) -0.5465(2) 0.0515(10) Uani 1 1 d . . .
H13A H -0.2693 0.4467 -0.6024 0.062 Uiso 1 1 calc R . .
C14 C -0.3004(3) 0.47265(18) -0.4870(3) 0.0556(10) Uani 1 1 d . . .
H14A H -0.3691 0.4860 -0.5005 0.067 Uiso 1 1 calc R . .
C15 C -0.2579(3) 0.47695(16) -0.4061(2) 0.0464(9) Uani 1 1 d . . .
H15A H -0.2966 0.4940 -0.3640 0.056 Uiso 1 1 calc R . .
C16 C -0.1584(3) 0.45596(14) -0.3883(2) 0.0345(7) Uani 1 1 d . . .
C17 C -0.1081(2) 0.45996(14) -0.30241(19) 0.0326(7) Uani 1 1 d . . .
N18 N -0.0223(2) 0.43313(11) -0.28999(15) 0.0301(5) Uani 1 1 d . . .
N21 N 0.1865(2) 0.37185(12) -0.44744(16) 0.0359(6) Uani 1 1 d . . .
C22 C 0.1962(3) 0.38051(16) -0.5286(2) 0.0457(9) Uani 1 1 d . . .
H22A H 0.1346 0.3864 -0.5627 0.055 Uiso 1 1 calc R . .
C23 C 0.2911(3) 0.38126(17) -0.5651(2) 0.0522(10) Uani 1 1 d . . .
H23A H 0.2942 0.3862 -0.6234 0.063 Uiso 1 1 calc R . .
C24 C 0.3797(3) 0.3748(2) -0.5169(3) 0.0641(13) Uani 1 1 d . . .
H24A H 0.4462 0.3755 -0.5404 0.077 Uiso 1 1 calc R . .
C25 C 0.3712(3) 0.3671(2) -0.4320(3) 0.0597(12) Uani 1 1 d . . .
H25A H 0.4323 0.3636 -0.3965 0.072 Uiso 1 1 calc R . .
C26 C 0.2738(3) 0.36450(14) -0.3999(2) 0.0352(7) Uani 1 1 d . . .
C27 C 0.2612(2) 0.35079(14) -0.3106(2) 0.0339(7) Uani 1 1 d . . .
N28 N 0.1728(2) 0.33095(12) -0.29251(16) 0.0325(6) Uani 1 1 d . . .
N29 N 0.1589(2) 0.31659(12) -0.20994(15) 0.0323(6) Uani 1 1 d . . .
C117 C -0.1578(3) 0.49429(19) -0.2377(2) 0.0548(10) Uani 1 1 d . . .
H11A H -0.1149 0.4923 -0.1858 0.082 Uiso 1 1 calc R . .
H11B H -0.2276 0.4792 -0.2288 0.082 Uiso 1 1 calc R . .
H11C H -0.1635 0.5340 -0.2560 0.082 Uiso 1 1 calc R . .
C210 C 0.1462(2) 0.26341(14) -0.19689(19) 0.0319(7) Uani 1 1 d . . .
C211 C 0.1261(2) 0.24709(14) -0.10964(19) 0.0310(7) Uani 1 1 d . . .
N212 N 0.0640(2) 0.28144(12) -0.06706(16) 0.0342(6) Uani 1 1 d . . .
C213 C 0.0508(3) 0.26848(16) 0.0123(2) 0.0405(8) Uani 1 1 d . . .
H21A H 0.0064 0.2921 0.0429 0.049 Uiso 1 1 calc R . .
C214 C 0.0978(3) 0.22303(16) 0.0521(2) 0.0436(8) Uani 1 1 d . . .
H21B H 0.0874 0.2161 0.1091 0.052 Uiso 1 1 calc R . .
C215 C 0.1602(3) 0.18752(16) 0.0085(2) 0.0438(8) Uani 1 1 d . . .
H21C H 0.1939 0.1558 0.0346 0.053 Uiso 1 1 calc R . .
C216 C 0.1726(3) 0.19917(15) -0.0749(2) 0.0394(8) Uani 1 1 d . . .
H21D H 0.2126 0.1745 -0.1075 0.047 Uiso 1 1 calc R . .
C217 C 0.3529(3) 0.35702(18) -0.2501(2) 0.0494(9) Uani 1 1 d . . .
H21E H 0.3323 0.3463 -0.1945 0.074 Uiso 1 1 calc R . .
H21F H 0.3767 0.3967 -0.2494 0.074 Uiso 1 1 calc R . .
H21G H 0.4097 0.3322 -0.2666 0.074 Uiso 1 1 calc R . .
C218 C 0.1535(3) 0.21820(16) -0.2610(2) 0.0469(9) Uani 1 1 d . . .
H21H H 0.1668 0.2357 -0.3146 0.070 Uiso 1 1 calc R . .
H21I H 0.0878 0.1969 -0.2656 0.070 Uiso 1 1 calc R . .
H21J H 0.2109 0.1923 -0.2449 0.070 Uiso 1 1 calc R . .
P1 P -0.5000 0.45546(7) 0.2500 0.0527(4) Uani 1 2 d S . .
F11 F -0.3820(3) 0.4419(3) 0.2502(3) 0.155(2) Uani 1 1 d . A .
F12 F -0.5092(5) 0.4038(3) 0.1833(4) 0.103(2) Uani 0.678(11) 1 d P A 1
F13 F -0.5059(8) 0.4968(3) 0.1803(6) 0.164(5) Uani 0.678(11) 1 d P A 1
F12B F -0.4866(10) 0.4545(12) 0.1590(8) 0.133(10) Uani 0.322(11) 1 d P A 2
F13B F -0.4139(9) 0.5062(6) 0.2619(10) 0.125(7) Uani 0.322(11) 1 d P A 2
P2 P 0.5000 0.16842(7) -0.2500 0.0527(4) Uani 1 2 d S . .
F21 F 0.4038(2) 0.16855(17) -0.19332(19) 0.1011(11) Uani 1 1 d . . .
F22 F 0.5504(3) 0.12088(17) -0.1930(2) 0.1192(13) Uani 1 1 d . . .
F23 F 0.4442(3) 0.21432(17) -0.3081(2) 0.1258(15) Uani 1 1 d . . .

loop_
_atom_site_aniso_label
_atom_site_aniso_U_11
_atom_site_aniso_U_22
_atom_site_aniso_U_33
_atom_site_aniso_U_23
_atom_site_aniso_U_13
_atom_site_aniso_U_12
Ag1 0.03054(14) 0.05236(17) 0.03201(15) -0.00923(12) -0.00010(10) -0.00005(12)
N11 0.0424(16) 0.0584(19) 0.0286(15) 0.0016(13) 0.0008(12) 0.0028(14)
C12 0.056(2) 0.068(3) 0.0275(18) 0.0032(17) -0.0016(16) -0.005(2)
C13 0.060(2) 0.058(2) 0.036(2) 0.0143(18) -0.0138(18) -0.010(2)
C14 0.053(2) 0.054(2) 0.058(3) 0.012(2) -0.021(2) 0.0040(19)
C15 0.044(2) 0.049(2) 0.046(2) 0.0019(17) -0.0048(17) 0.0070(17)
C16 0.0354(16) 0.0353(17) 0.0326(17) 0.0053(14) -0.0005(14) -0.0003(13)
C17 0.0308(16) 0.0376(17) 0.0292(16) 0.0005(13) 0.0014(13) 0.0008(13)
N18 0.0330(13) 0.0342(14) 0.0231(12) 0.0022(10) 0.0015(10) -0.0018(11)
N21 0.0349(14) 0.0479(17) 0.0252(13) 0.0034(12) 0.0025(11) -0.0039(12)
C22 0.053(2) 0.057(2) 0.0264(17) 0.0036(16) 0.0014(16) -0.0090(18)
C23 0.072(3) 0.055(2) 0.0310(19) 0.0054(17) 0.0207(19) 0.004(2)
C24 0.051(2) 0.091(3) 0.054(3) 0.025(2) 0.029(2) 0.017(2)
C25 0.039(2) 0.093(3) 0.049(2) 0.024(2) 0.0161(18) 0.015(2)
C26 0.0335(16) 0.0429(18) 0.0296(16) 0.0045(14) 0.0067(13) 0.0044(14)
C27 0.0293(15) 0.0435(19) 0.0295(16) 0.0050(13) 0.0058(13) 0.0050(13)
N28 0.0332(14) 0.0433(16) 0.0212(13) 0.0036(11) 0.0042(11) 0.0050(12)
N29 0.0346(14) 0.0405(16) 0.0222(13) 0.0034(11) 0.0046(11) 0.0045(12)
C117 0.046(2) 0.072(3) 0.046(2) -0.014(2) -0.0004(18) 0.023(2)
C210 0.0263(15) 0.0419(19) 0.0275(16) 0.0009(14) 0.0017(12) -0.0004(13)
C211 0.0281(15) 0.0389(17) 0.0261(15) 0.0019(13) 0.0011(12) -0.0033(13)
N212 0.0304(13) 0.0485(16) 0.0240(13) 0.0051(12) 0.0038(11) 0.0070(12)
C213 0.0398(18) 0.056(2) 0.0257(17) 0.0049(15) 0.0073(14) 0.0062(16)
C214 0.052(2) 0.052(2) 0.0268(17) 0.0084(15) 0.0039(15) -0.0016(17)
C215 0.051(2) 0.042(2) 0.0390(19) 0.0103(16) 0.0025(16) 0.0044(16)
C216 0.0439(19) 0.0397(19) 0.0349(18) 0.0036(15) 0.0051(15) 0.0025(15)
C217 0.0363(18) 0.073(3) 0.038(2) 0.0139(18) -0.0037(15) 0.0014(18)
C218 0.063(2) 0.043(2) 0.0351(19) -0.0047(16) 0.0078(18) -0.0034(18)
P1 0.0361(7) 0.0744(10) 0.0480(8) 0.000 0.0072(6) 0.000
F11 0.071(2) 0.261(7) 0.132(4) -0.009(4) 0.003(2) 0.021(3)
F12 0.122(5) 0.111(5) 0.076(3) -0.035(3) 0.014(3) -0.012(4)
F13 0.239(12) 0.109(5) 0.138(8) 0.084(5) -0.040(8) -0.019(7)
F12B 0.080(7) 0.26(3) 0.059(7) -0.075(13) 0.027(6) -0.021(13)
F13B 0.091(9) 0.135(11) 0.154(13) -0.040(9) 0.057(9) -0.074(8)
P2 0.0665(10) 0.0650(10) 0.0270(7) 0.000 0.0050(7) 0.000
F21 0.082(2) 0.162(3) 0.0620(18) 0.0163(19) 0.0260(16) -0.020(2)
F22 0.149(3) 0.136(3) 0.068(2) 0.025(2) -0.041(2) 0.028(3)
F23 0.147(3) 0.132(3) 0.104(3) 0.066(2) 0.058(2) 0.070(3)

loop_
_atom_type_symbol
_atom_type_description
_atom_type_scat_dispersion_real
_atom_type_scat_dispersion_imag
_atom_type_scat_source
C C 0.0033 0.0016 'International Tables Vol C Tables 4.2.6.8 and 6.1.1.4'
H H 0.0000 0.0000 'International Tables Vol C Tables 4.2.6.8 and 6.1.1.4'
N N 0.0061 0.0033 'International Tables Vol C Tables 4.2.6.8 and 6.1.1.4'
F F 0.0171 0.0103 'International Tables Vol C Tables 4.2.6.8 and 6.1.1.4'
P P 0.1023 0.0942 'International Tables Vol C Tables 4.2.6.8 and 6.1.1.4'
Ag Ag -0.8971 1.1015 'International Tables Vol C Tables 4.2.6.8 and 6.1.1.4'

loop_
_geom_angle_atom_site_label_1
_geom_angle_atom_site_label_2
_geom_angle_atom_site_label_3
_geom_angle
_geom_angle_site_symmetry_1
_geom_angle_site_symmetry_3
_geom_angle_publ_flag
N212 Ag1 N21 111.74(9) 6 . y
N212 Ag1 N18 130.74(9) 6 . y
N21 Ag1 N18 117.52(9) . . y
N212 Ag1 N11 96.54(10) 6 . y
N21 Ag1 N11 110.48(10) . . y
N18 Ag1 N11 67.13(9) . . y
N212 Ag1 N28 107.59(9) 6 . y
N21 Ag1 N28 67.54(9) . . y
N18 Ag1 N28 91.01(9) . . y
N11 Ag1 N28 154.80(10) . . y
C12 N11 C16 117.9(3) . . ?
C12 N11 Ag1 124.3(3) . . ?
C16 N11 Ag1 112.1(2) . . ?
N11 C12 C13 123.5(4) . . ?
C14 C13 C12 118.4(4) . . ?
C13 C14 C15 119.4(4) . . ?
C16 C15 C14 118.8(4) . . ?
N11 C16 C15 122.0(3) . . ?
N11 C16 C17 116.9(3) . . ?
C15 C16 C17 121.2(3) . . ?
N18 C17 C117 123.6(3) . . ?
N18 C17 C16 116.1(3) . . ?
C117 C17 C16 120.2(3) . . ?
C17 N18 N18 117.3(3) . 6 ?
C17 N18 Ag1 119.1(2) . . ?
N18 N18 Ag1 120.31(15) 6 . ?
C26 N21 C22 117.8(3) . . ?
C26 N21 Ag1 118.6(2) . . ?
C22 N21 Ag1 123.4(2) . . ?
N21 C22 C23 123.3(4) . . ?
C24 C23 C22 119.0(4) . . ?
C23 C24 C25 118.4(4) . . ?
C26 C25 C24 119.6(4) . . ?
N21 C26 C25 121.7(3) . . ?
N21 C26 C27 117.0(3) . . ?
C25 C26 C27 121.2(3) . . ?
N28 C27 C26 116.2(3) . . ?
N28 C27 C217 124.3(3) . . ?
C26 C27 C217 119.3(3) . . ?
C27 N28 N29 117.8(3) . . ?
C27 N28 Ag1 114.5(2) . . ?
N29 N28 Ag1 121.58(18) . . ?
C210 N29 N28 114.7(3) . . ?
N29 C210 C218 124.7(3) . . ?
N29 C210 C211 115.8(3) . . ?
C218 C210 C211 119.4(3) . . ?
N212 C211 C216 122.4(3) . . ?
N212 C211 C210 117.5(3) . . ?
C216 C211 C210 120.1(3) . . ?
C213 N212 C211 117.4(3) . . ?
C213 N212 Ag1 114.5(2) . 6 ?
C211 N212 Ag1 128.2(2) . 6 ?
N212 C213 C214 123.6(3) . . ?
C213 C214 C215 119.1(3) . . ?
C214 C215 C216 118.3(3) . . ?
C211 C216 C215 119.1(3) . . ?
F13 P1 F13 98.3(8) 6_456 . ?
F13 P1 F12B 138.9(13) 6_456 . ?
F13 P1 F12B 42.7(9) . . ?
F13 P1 F12B 42.7(9) 6_456 6_456 ?
F13 P1 F12B 138.9(13) . 6_456 ?
F12B P1 F12B 178(2) . 6_456 ?
F13 P1 F11 96.9(4) 6_456 . ?
F13 P1 F11 98.5(5) . . ?
F12B P1 F11 80.6(6) . . ?
F12B P1 F11 99.0(5) 6_456 . ?
F13 P1 F11 98.5(5) 6_456 6_456 ?
F13 P1 F11 96.9(4) . 6_456 ?
F12B P1 F11 99.0(5) . 6_456 ?
F12B P1 F11 80.6(6) 6_456 6_456 ?
F11 P1 F11 156.3(5) . 6_456 ?
F13 P1 F12 172.2(6) 6_456 . ?
F13 P1 F12 89.3(4) . . ?
F12B P1 F12 48.9(9) . . ?
F12B P1 F12 129.5(13) 6_456 . ?
F11 P1 F12 83.5(3) . . ?
F11 P1 F12 78.8(3) 6_456 . ?
F13 P1 F12 89.3(4) 6_456 6_456 ?
F13 P1 F12 172.2(6) . 6_456 ?
F12B P1 F12 129.5(13) . 6_456 ?
F12B P1 F12 48.9(9) 6_456 6_456 ?
F11 P1 F12 78.8(3) . 6_456 ?
F11 P1 F12 83.5(3) 6_456 6_456 ?
F12 P1 F12 83.1(5) . 6_456 ?
F13 P1 F13B 67.6(6) 6_456 6_456 ?
F13 P1 F13B 54.8(5) . 6_456 ?
F12B P1 F13B 90.3(9) . 6_456 ?
F12B P1 F13B 90.9(10) 6_456 6_456 ?
F11 P1 F13B 143.8(7) . 6_456 ?
F11 P1 F13B 59.6(5) 6_456 6_456 ?
F12 P1 F13B 116.3(6) . 6_456 ?
F12 P1 F13B 130.7(6) 6_456 6_456 ?
F13 P1 F13B 54.8(5) 6_456 . ?
F13 P1 F13B 67.6(6) . . ?
F12B P1 F13B 90.9(10) . . ?
F12B P1 F13B 90.3(9) 6_456 . ?
F11 P1 F13B 59.6(5) . . ?
F11 P1 F13B 143.8(7) 6_456 . ?
F12 P1 F13B 130.7(6) . . ?
F12 P1 F13B 116.3(6) 6_456 . ?
F13B P1 F13B 85.9(11) 6_456 . ?
P1 F11 F13B 62.8(4) . . ?
F11 F13B P1 57.6(4) . . ?
F22 P2 F22 88.9(3) 6_655 . ?
F22 P2 F21 91.8(2) 6_655 . ?
F22 P2 F21 88.4(2) . . ?
F22 P2 F21 88.4(2) 6_655 6_655 ?
F22 P2 F21 91.8(2) . 6_655 ?
F21 P2 F21 179.8(3) . 6_655 ?
F22 P2 F23 177.1(2) 6_655 6_655 ?
F22 P2 F23 88.7(2) . 6_655 ?
F21 P2 F23 89.91(18) . 6_655 ?
F21 P2 F23 89.94(18) 6_655 6_655 ?
F22 P2 F23 88.7(2) 6_655 . ?
F22 P2 F23 177.1(2) . . ?
F21 P2 F23 89.94(18) . . ?
F21 P2 F23 89.91(18) 6_655 . ?
F23 P2 F23 93.7(4) 6_655 . ?

loop_
_geom_bond_atom_site_label_1
_geom_bond_atom_site_label_2
_geom_bond_distance
_geom_bond_site_symmetry_2
_geom_bond_publ_flag
Ag1 N212 2.315(3) 6 y
Ag1 N21 2.356(3) . y
Ag1 N18 2.377(3) . y
Ag1 N11 2.460(3) . y
Ag1 N28 2.485(3) . y
N11 C12 1.337(4) . ?
N11 C16 1.340(4) . ?
C12 C13 1.380(5) . ?
C13 C14 1.360(6) . ?
C14 C15 1.392(5) . ?
C15 C16 1.385(5) . ?
C16 C17 1.502(4) . ?
C17 N18 1.275(4) . ?
C17 C117 1.487(5) . ?
N18 N18 1.385(5) 6 ?
N21 C26 1.336(4) . ?
N21 C22 1.337(4) . ?
C22 C23 1.377(5) . ?
C23 C24 1.353(6) . ?
C24 C25 1.391(6) . ?
C25 C26 1.376(5) . ?
C26 C27 1.493(4) . ?
C27 N28 1.272(4) . ?
C27 C217 1.497(5) . ?
N28 N29 1.395(3) . ?
N29 C210 1.279(4) . ?
C210 C218 1.489(5) . ?
C210 C211 1.494(4) . ?
C211 N212 1.346(4) . ?
C211 C216 1.380(5) . ?
N212 C213 1.336(4) . ?
N212 Ag1 2.315(3) 6 ?
C213 C214 1.370(5) . ?
C214 C215 1.374(5) . ?
C215 C216 1.390(5) . ?
P1 F13 1.485(6) 6_456 ?
P1 F13 1.485(6) . ?
P1 F12B 1.488(12) . ?
P1 F12B 1.488(12) 6_456 ?
P1 F11 1.545(4) . ?
P1 F11 1.545(4) 6_456 ?
P1 F12 1.623(5) . ?
P1 F12 1.623(5) 6_456 ?
P1 F13B 1.629(9) 6_456 ?
P1 F13B 1.629(9) . ?
F11 F13B 1.579(15) . ?
P2 F22 1.566(3) 6_655 ?
P2 F22 1.566(3) . ?
P2 F21 1.571(3) . ?
P2 F21 1.571(3) 6_655 ?
P2 F23 1.577(3) 6_655 ?
P2 F23 1.577(3) . ?
